data_2006721
loop_
_publ_author_name
'Timothy J.R. Weakley '

_publ_section_title
;
 Potassium Bis(\a-nonatungstoarsenato)diaquatetracobaltate(II)
 23-Hydrate, K~10~[Co~4~(H~2~O)~2~(AsW~9~O~34~)~2~].23H~2~O
;
_journal_issue 11
_journal_name_full 'Acta Crystallographica Section C'
_journal_page_first IUC9700025
_journal_paper_doi 10.1107/S010827019709937X
_journal_volume 53
_journal_year 1997
_chemical_formula_iupac 'K10 [Co4 (H2 O)2 (As W9 O34)2] , 23H2 O'
_chemical_formula_moiety '10(K +),(As2 Co4 H4 O70  W18 10-),23(H2 O)'
_chemical_formula_structural 'K 10 (Co 4 (H 2 O)2 (As W 9 O 34)2) (H 2 O)23'
_chemical_formula_sum 'As2 Co4 H50 K10 O93 W18'
_chemical_formula_weight 5624.20
_space_group_IT_number 14
_symmetry_cell_setting monoclinic
_symmetry_space_group_name_Hall '-P 2yn'
_symmetry_space_group_name_H-M 'P 1 21/n 1'
_audit_creation_method 'from TEXRAY.INF file'
_cell_angle_alpha 90.000
_cell_angle_beta 92.079(10)
_cell_angle_gamma 90.000
_cell_formula_units_Z 2
_cell_length_a 12.331(2)
_cell_length_b 21.349(2)
_cell_length_c 15.849(2)
_cell_measurement_reflns_used 25
_cell_measurement_temperature 295.2
_cell_measurement_theta_max 32.0
_cell_measurement_theta_min 31.0
_cell_volume 4169.6(9)
_computing_cell_refinement 'CAD4/PC (Enraf-Nonius, 1993)'
_computing_data_collection 'CAD4/PC (Enraf-Nonius, 1993)'
_computing_data_reduction 'TEXSAN (Molecular Structure Corp., 1989)'
_computing_publication_material 'TEXSAN (Molecular Structure Corp., 1989)'
_computing_structure_refinement 'TEXSAN (Molecular Structure Corp., 1989)'
_computing_structure_solution 'TEXSAN (Molecular Structure Corp., 1989)'
_diffrn_ambient_temperature 295.2
_diffrn_measurement_device 'CAD4 diffractometer'
_diffrn_measurement_method 'omega/2-theta scans'
_diffrn_radiation_monochromator graphite
_diffrn_radiation_source 'sealed X-ray tube'
_diffrn_radiation_type 'Mo K\a'
_diffrn_radiation_wavelength 0.71073
_diffrn_reflns_av_R_equivalents 0.032
_diffrn_reflns_limit_h_max 14
_diffrn_reflns_limit_h_min -14
_diffrn_reflns_limit_k_max 0
_diffrn_reflns_limit_k_min -25
_diffrn_reflns_limit_l_max 18
_diffrn_reflns_limit_l_min 0
_diffrn_reflns_number 7617
_diffrn_reflns_theta_max 25.00
_diffrn_reflns_theta_min 1.5
_diffrn_standards_decay_% -1.10
_diffrn_standards_interval_count 60
_diffrn_standards_number 3
_exptl_absorpt_coefficient_mu 27.437
_exptl_absorpt_correction_T_max 1.000
_exptl_absorpt_correction_T_min 0.428
_exptl_absorpt_correction_type 'psi scans'
_exptl_absorpt_process_details 'North, Phillips & Mathews (1968)'
_exptl_crystal_colour red-violet
_exptl_crystal_density_diffrn 4.479
_exptl_crystal_density_meas ?
_exptl_crystal_description prism
_exptl_crystal_F_000 4980.00
_exptl_crystal_size_max 0.230
_exptl_crystal_size_mid 0.180
_exptl_crystal_size_min 0.130
_refine_diff_density_max '2.71 [2.22 \%A from W(1)]'
_refine_diff_density_min '-1.77 [1.35 \%A from O(16)]'
_refine_ls_abs_structure_details 'not applicable'
_refine_ls_extinction_coef 0.00000
_refine_ls_extinction_method none
_refine_ls_goodness_of_fit_obs 1.825
_refine_ls_hydrogen_treatment noref
_refine_ls_matrix_type full
_refine_ls_number_constraints 0
_refine_ls_number_parameters 338
_refine_ls_number_reflns 6135
_refine_ls_number_restraints 0
_refine_ls_R_factor_obs .0367
_refine_ls_shift/esd_max 0.0458
_refine_ls_structure_factor_coef F
_refine_ls_weighting_details 'w = 4F~o~^2^/[\s^2^(I)+(0.02I)^2^]'
_refine_ls_weighting_scheme calc
_refine_ls_wR_factor_obs .0402
_reflns_number_observed 6135
_reflns_number_total 7330
_reflns_threshold_expression I>1.5\s(I)
_cod_data_source_file qa0022.cif
_cod_data_source_block global
_cod_depositor_comments
;
The following automatic conversions were performed:

'_atom_site_thermal_displace_type' tag value 'Uij' was replaced with
'Uani' value 17 times.

Automatic conversion script
Id: cif_fix_values 1646 2011-03-28 12:23:43Z adriana 

The following automatic conversions were performed:

'_exptl_crystal_density_meas' value 'not measured' was changed to '?'
- the value is perceived as not measured.

Automatic conversion script
Id: cif_fix_values 3008 2015-01-20 13:52:24Z robertas 
;
_cod_original_cell_volume 4169.0(10)
_cod_original_sg_symbol_H-M 'P 21/n'
_cod_original_formula_sum 'As2 Co4 H50 K10 O93 W18 '
_cod_database_code 2006721

loop_
_symmetry_equiv_pos_as_xyz
'  +x,  +y,  +z'
1/2-x,1/2+y,1/2-z
'  -x,  -y,  -z'
1/2+x,1/2-y,1/2+z

loop_
_atom_site_aniso_label
_atom_site_aniso_U_11
_atom_site_aniso_U_22
_atom_site_aniso_U_33
_atom_site_aniso_U_12
_atom_site_aniso_U_13
_atom_site_aniso_U_23
W(1) .0137(3) .0152(3) .0079(3) .0004(2) .0012(2) .0029(2)
W(2) .0163(3) .0100(3) .0081(3) .0006(2) .0010(2) .0017(2)
W(3) .0153(3) .0148(3) .0058(3) -.0010(2) -.0021(2) .0020(2)
W(4) .0121(3) .0149(3) .0093(3) -.0015(2) -.0023(2) .0032(2)
W(5) .0171(3) .0135(3) .0103(3) .0035(2) .0009(2) .0002(2)
W(6) .0186(3) .0105(3) .0069(3) -.0024(2) -.0014(2) -.0009(2)
W(7) .0198(3) .0114(3) .0064(3) -.0005(2) -.0020(2) -.0018(2)
W(8) .0138(3) .0100(3) .0070(3) .0015(2) .0013(2) .0015(2)
W(9) .0114(3) .0145(3) .0072(3) -.0012(2) -.0020(2) .0026(2)
As(1) .0116(7) .0101(6) .0041(7) .0000(5) -.0008(5) -.0001(5)
Co(1) .0150(10) .0126(9) .0087(10) -.0017(7) -.0015(8) .0014(8)
Co(2) .0140(10) .0156(9) .0116(10) .0007(8) -.0011(8) .0030(8)
K(1) .058(3) .041(3) .073(4) -.012(2) -.003(3) -.007(2)
K(2) .090(4) .054(3) .052(3) .017(3) -.032(3) -.007(3)
K(3) .138(6) .041(3) .049(3) .041(3) .054(3) .017(2)
K(4) .066(3) .046(3) .025(2) -.014(2) -.011(2) -.002(2)
K(5) .030(2) .036(2) .024(2) .004(2) -.001(2) .004(2)

loop_
_atom_site_label
_atom_site_fract_x
_atom_site_fract_y
_atom_site_fract_z
_atom_site_U_iso_or_equiv
_atom_site_thermal_displace_type
_atom_site_calc_flag
_atom_site_calc_attached_atom
W(1) .26607(5) .35442(3) .80663(4) .01220(10) Uani ? ?
W(2) .48041(5) .26036(2) .70268(4) .01150(10) Uani ? ?
W(3) .55954(5) .38963(3) .85166(4) .01200(10) Uani ? ?
W(4) .15279(5) .38958(3) .61077(4) .01220(10) Uani ? ?
W(5) .22254(5) .50751(3) .74403(4) .01360(10) Uani ? ?
W(6) .36378(5) .29588(3) .50730(4) .01210(10) Uani ? ?
W(7) .51259(5) .54316(3) .79054(4) .01260(10) Uani ? ?
W(8) .63222(5) .32785(2) .54932(3) .01030(10) Uani ? ?
W(9) .70889(5) .45814(3) .69674(4) .01110(10) Uani ? ?
As(1) .43260(10) .42520(6) .64082(8) .0086(3) Uani ? ?
Co(1) .4648(2) .44130(8) .43270(10) .0122(5) Uani ? ?
Co(2) .7150(2) .47522(9) .47650(10) .0138(5) Uani ? ?
K(1) .0884(4) .4230(2) .2136(4) .058(2) Uani ? ?
K(2) .7883(5) .3776(2) .0542(3) .066(2) Uani ? ?
K(3) .8072(6) .3301(2) .3471(3) .075(2) Uani ? ?
K(4) .3767(4) .3181(2) .0244(3) .0460(10) Uani ? ?
K(5) .7778(3) .2855(2) .7695(2) .0300(10) Uani ? ?
O(1) .2167(9) .3126(5) .8882(7) .023(2) Uiso ? ?
O(2) .4940(8) .1889(4) .7508(7) .021(2) Uiso ? ?
O(3) .5986(8) .3601(5) .9491(7) .021(2) Uiso ? ?
O(4) .0268(9) .3633(5) .5758(7) .024(2) Uiso ? ?
O(5) .1428(9) .5613(5) .7924(7) .027(3) Uiso ? ?
O(6) .3064(8) .2419(4) .4398(7) .019(2) Uiso ? ?
O(7) .5271(9) .6070(5) .8540(7) .026(3) Uiso ? ?
O(8) .7469(8) .2964(5) .5082(7) .022(2) Uiso ? ?
O(9) .8481(8) .4669(4) .7023(7) .021(2) Uiso ? ?
O(10) .5572(7) .3141(4) .7821(6) .009(2) Uiso ? ?
O(11) .3524(8) .2912(4) .7507(6) .017(2) Uiso ? ?
O(12) .4036(8) .3816(4) .8550(6) .015(2) Uiso ? ?
O(13) .6936(8) .3788(4) .6400(6) .018(2) Uiso ? ?
O(14) .2442(8) .3230(4) .5708(6) .017(2) Uiso ? ?
O(15) .3623(8) .5232(4) .7990(6) .018(2) Uiso ? ?
O(16) .1593(8) .3415(4) .7206(6) .014(2) Uiso ? ?
O(17) .2145(8) .4354(4) .8269(6) .015(2) Uiso ? ?
O(18) .3988(8) .2380(4) .6038(6) .017(2) Uiso ? ?
O(19) .5414(8) .4759(4) .8759(6) .018(2) Uiso ? ?
O(20) .6076(8) .2648(4) .6400(6) .014(2) Uiso ? ?
O(21) .6934(8) .4082(4) .8016(6) .015(2) Uiso ? ?
O(22) .1139(8) .4574(4) .6842(6) .016(2) Uiso ? ?
O(23) .5201(8) .2823(4) .4877(6) .013(2) Uiso ? ?
O(24) .6673(8) .5261(4) .7652(6) .014(2) Uiso ? ?
O(25) .3110(8) .4201(4) .6851(6) .013(2) Uiso ? ?
O(26) .4677(8) .3522(4) .6101(6) .013(2) Uiso ? ?
O(27) .5228(7) .4464(4) .7183(6) .012(2) Uiso ? ?
O(28) .4313(7) .4758(4) .5597(6) .011(2) Uiso ? ?
O(29) .1948(8) .4433(4) .5327(6) .015(2) Uiso ? ?
O(30) .2600(9) .5440(5) .6483(7) .022(2) Uiso ? ?
O(31) .3696(8) .3658(4) .4464(6) .013(2) Uiso ? ?
O(32) .4945(8) .5748(4) .6874(6) .015(2) Uiso ? ?
O(33) .6060(8) .3978(4) .4867(6) .014(2) Uiso ? ?
O(34) .6652(8) .4980(4) .5993(6) .012(2) Uiso ? ?
O(35) .8557(10) .4267(5) .5021(8) .033(3) Uiso ? ?
O(36) .0230(10) .4463(5) .4012(8) .037(3) Uiso ? ?
O(37) .9580(10) .3682(6) .8054(9) .051(4) Uiso ? ?
O(38) .196(2) .3700(10) .083(2) .160(10) Uiso ? ?
O(39) 1.002(2) .3580(10) -.0140(10) .099(7) Uiso ? ?
O(40) .9370(10) .2554(6) .6597(9) .048(4) Uiso ? ?
O(41) .6880(10) .3095(8) .1690(10) .076(5) Uiso ? ?
O(42) .9920(10) .2767(7) .4410(10) .058(4) Uiso ? ?
O(43) .2570(10) .3447(8) .2840(10) .069(5) Uiso ? ?
O(44) .686(2) .5105(9) .0140(10) .096(6) Uiso ? ?
O(45) .5480(10) .2952(8) .3110(10) .069(5) Uiso ? ?
O(46) -.032(4) .501(2) .076(3) .100(10) Uiso ? ?

loop_
_atom_type_symbol
_atom_type_scat_dispersion_real
_atom_type_scat_dispersion_imag
_atom_type_scat_source
H 0.000 0.000 'Cromer & Waber (1974)'
As -0.030 2.007 'Cromer & Waber (1974)'
Co 0.299 0.973 'Cromer & Waber (1974)'
K 0.179 0.250 'Cromer & Waber (1974)'
O 0.008 0.006 'Cromer & Waber (1974)'
W -1.421 6.872 'Cromer & Waber (1974)'

loop_
_geom_angle_atom_site_label_1
_geom_angle_atom_site_label_2
_geom_angle_atom_site_label_3
_geom_angle_site_symmetry_1
_geom_angle_site_symmetry_3
_geom_angle
_geom_angle_publ_flag
O(1) W(1) O(11) ? ? 101.4(4) yes
O(1) W(1) O(12) ? ? 100.9(5) yes
O(1) W(1) O(16) ? ? 102.3(5) yes
O(1) W(1) O(17) ? ? 102.7(5) yes
O(11) W(1) O(12) ? ? 84.4(4) yes
O(11) W(1) O(16) ? ? 87.1(4) yes
O(11) W(1) O(17) ? ? 155.5(4) yes
O(12) W(1) O(16) ? ? 156.4(4) yes
O(12) W(1) O(17) ? ? 87.3(4) yes
O(16) W(1) O(17) ? ? 91.5(4) yes
O(2) W(2) O(10) ? ? 101.7(4) yes
O(2) W(2) O(11) ? ? 101.6(4) yes
O(2) W(2) O(18) ? ? 100.7(4) yes
O(2) W(2) O(20) ? ? 102.1(4) yes
O(10) W(2) O(11) ? ? 85.8(4) yes
O(10) W(2) O(18) ? ? 157.7(4) yes
O(10) W(2) O(20) ? ? 85.2(4) yes
O(11) W(2) O(18) ? ? 89.7(4) yes
O(11) W(2) O(20) ? ? 155.9(4) yes
O(18) W(2) O(20) ? ? 90.2(4) yes
O(3) W(3) O(10) ? ? 101.7(4) yes
O(3) W(3) O(12) ? ? 100.9(4) yes
O(3) W(3) O(19) ? ? 101.8(5) yes
O(3) W(3) O(21) ? ? 103.4(4) yes
O(10) W(3) O(12) ? ? 87.0(4) yes
O(10) W(3) O(19) ? ? 156.4(4) yes
O(10) W(3) O(21) ? ? 86.0(4) yes
O(12) W(3) O(19) ? ? 87.4(4) yes
O(12) W(3) O(21) ? ? 155.6(4) yes
O(19) W(3) O(21) ? ? 89.6(4) yes
O(4) W(4) O(14) ? ? 100.6(4) yes
O(4) W(4) O(16) ? ? 96.8(4) yes
O(4) W(4) O(22) ? ? 101.4(5) yes
O(4) W(4) O(25) ? ? 168.4(4) yes
O(4) W(4) O(29) ? ? 105.5(5) yes
O(14) W(4) O(16) ? ? 84.5(4) yes
O(14) W(4) O(22) ? ? 155.4(4) yes
O(14) W(4) O(25) ? ? 83.3(4) yes
O(14) W(4) O(29) ? ? 93.3(4) yes
O(16) W(4) O(22) ? ? 82.2(4) yes
O(16) W(4) O(25) ? ? 72.6(3) yes
O(16) W(4) O(29) ? ? 157.5(4) yes
O(22) W(4) O(25) ? ? 73.0(4) yes
O(22) W(4) O(29) ? ? 91.2(4) yes
O(25) W(4) O(29) ? ? 84.9(4) yes
O(5) W(5) O(15) ? ? 101.5(5) yes
O(5) W(5) O(17) ? ? 100.2(5) yes
O(5) W(5) O(22) ? ? 101.1(5) yes
O(5) W(5) O(25) ? ? 170.1(4) yes
O(5) W(5) O(30) ? ? 105.0(5) yes
O(15) W(5) O(17) ? ? 84.5(4) yes
O(15) W(5) O(22) ? ? 155.1(4) yes
O(15) W(5) O(25) ? ? 84.2(4) yes
O(15) W(5) O(30) ? ? 93.0(4) yes
O(17) W(5) O(22) ? ? 81.3(4) yes
O(17) W(5) O(25) ? ? 72.1(3) yes
O(17) W(5) O(30) ? ? 154.7(4) yes
O(22) W(5) O(25) ? ? 72.1(4) yes
O(22) W(5) O(30) ? ? 91.2(4) yes
O(25) W(5) O(30) ? ? 82.6(4) yes
O(6) W(6) O(14) ? ? 103.0(4) yes
O(6) W(6) O(18) ? ? 97.8(4) yes
O(6) W(6) O(23) ? ? 100.7(4) yes
O(6) W(6) O(26) ? ? 167.5(4) yes
O(6) W(6) O(31) ? ? 104.5(4) yes
O(14) W(6) O(18) ? ? 86.2(4) yes
O(14) W(6) O(23) ? ? 154.4(4) yes
O(14) W(6) O(26) ? ? 83.8(4) yes
O(14) W(6) O(31) ? ? 94.5(4) yes
O(18) W(6) O(23) ? ? 81.1(4) yes
O(18) W(6) O(26) ? ? 72.0(3) yes
O(18) W(6) O(31) ? ? 157.0(4) yes
O(23) W(6) O(26) ? ? 71.1(3) yes
O(23) W(6) O(31) ? ? 88.8(4) yes
O(26) W(6) O(31) ? ? 85.2(4) yes
O(7) W(7) O(15) ? ? 102.6(5) yes
O(7) W(7) O(19) ? ? 99.4(5) yes
O(7) W(7) O(24) ? ? 100.7(5) yes
O(7) W(7) O(27) ? ? 168.4(4) yes
O(7) W(7) O(32) ? ? 104.3(5) yes
O(15) W(7) O(19) ? ? 86.6(4) yes
O(15) W(7) O(24) ? ? 155.4(4) yes
O(15) W(7) O(27) ? ? 84.7(4) yes
O(15) W(7) O(32) ? ? 93.4(4) yes
O(19) W(7) O(24) ? ? 81.8(4) yes
O(19) W(7) O(27) ? ? 71.8(4) yes
O(19) W(7) O(32) ? ? 155.7(4) yes
O(24) W(7) O(27) ? ? 71.1(3) yes
O(24) W(7) O(32) ? ? 88.5(4) yes
O(27) W(7) O(32) ? ? 83.9(4) yes
O(8) W(8) O(13) ? ? 101.3(5) yes
O(8) W(8) O(20) ? ? 99.1(4) yes
O(8) W(8) O(23) ? ? 101.3(4) yes
O(8) W(8) O(26) ? ? 169.8(4) yes
O(8) W(8) O(33) ? ? 104.3(5) yes
O(13) W(8) O(20) ? ? 84.9(4) yes
O(13) W(8) O(23) ? ? 156.1(4) yes
O(13) W(8) O(26) ? ? 83.7(4) yes
O(13) W(8) O(33) ? ? 90.0(4) yes
O(20) W(8) O(23) ? ? 84.2(4) yes
O(20) W(8) O(26) ? ? 72.4(3) yes
O(20) W(8) O(33) ? ? 156.6(4) yes
O(23) W(8) O(26) ? ? 72.7(4) yes
O(23) W(8) O(33) ? ? 91.6(4) yes
O(26) W(8) O(33) ? ? 84.4(4) yes
O(9) W(9) O(13) ? ? 101.6(4) yes
O(9) W(9) O(21) ? ? 98.1(4) yes
O(9) W(9) O(24) ? ? 100.2(4) yes
O(9) W(9) O(27) ? ? 168.7(4) yes
O(9) W(9) O(34) ? ? 104.8(4) yes
O(13) W(9) O(21) ? ? 84.7(4) yes
O(13) W(9) O(24) ? ? 156.7(4) yes
O(13) W(9) O(27) ? ? 83.9(4) yes
O(13) W(9) O(34) ? ? 89.7(4) yes
O(21) W(9) O(24) ? ? 84.0(4) yes
O(21) W(9) O(27) ? ? 72.4(4) yes
O(21) W(9) O(34) ? ? 157.1(4) yes
O(24) W(9) O(27) ? ? 73.3(4) yes
O(24) W(9) O(34) ? ? 92.8(4) yes
O(27) W(9) O(34) ? ? 85.0(4) yes
O(25) As(1) O(26) ? ? 107.6(4) yes
O(25) As(1) O(27) ? ? 106.7(5) yes
O(25) As(1) O(28) ? ? 112.2(4) yes
O(26) As(1) O(27) ? ? 106.7(4) yes
O(26) As(1) O(28) ? ? 111.6(4) yes
O(27) As(1) O(28) ? ? 111.8(4) yes
O(28) Co(1) O(28) ? 3_666 78.9(4) yes
O(28) Co(1) O(31) ? ? 92.3(4) yes
O(28) Co(1) O(32) ? 3_666 169.8(4) yes
O(28) Co(1) O(33) ? ? 87.5(4) yes
O(28) Co(1) O(34) ? 3_666 81.3(4) yes
O(28) Co(1) O(31) 3_666 ? 170.7(4) yes
O(28) Co(1) O(32) 3_666 3_666 91.4(4) yes
O(28) Co(1) O(33) 3_666 ? 82.0(3) yes
O(28) Co(1) O(34) 3_666 3_666 87.4(3) yes
O(31) Co(1) O(32) ? 3_666 97.5(4) yes
O(31) Co(1) O(33) ? ? 94.6(4) yes
O(31) Co(1) O(34) ? 3_666 94.4(4) yes
O(32) Co(1) O(33) 3_666 ? 94.4(4) yes
O(32) Co(1) O(34) 3_666 3_666 95.2(4) yes
O(33) Co(1) O(34) ? 3_666 165.9(4) yes
O(28) Co(2) O(29) 3_666 3_666 91.2(4) yes
O(28) Co(2) O(30) 3_666 3_666 89.6(4) yes
O(28) Co(2) O(33) 3_666 ? 82.6(3) yes
O(28) Co(2) O(34) 3_666 ? 82.2(4) yes
O(28) Co(2) O(35) 3_666 ? 175.8(4) yes
O(29) Co(2) O(30) 3_666 3_666 90.0(4) yes
O(29) Co(2) O(33) 3_666 ? 173.5(4) yes
O(29) Co(2) O(34) 3_666 ? 92.6(4) yes
O(29) Co(2) O(35) 3_666 ? 89.2(4) yes
O(30) Co(2) O(33) 3_666 ? 92.0(4) yes
O(30) Co(2) O(34) 3_666 ? 171.5(4) yes
O(30) Co(2) O(35) 3_666 ? 86.2(5) yes
O(33) Co(2) O(34) ? ? 84.5(4) yes
O(33) Co(2) O(35) ? ? 97.1(4) yes
O(34) Co(2) O(35) ? ? 101.9(4) yes
O(2) K(1) O(5) 4_454 3_566 71.2(3) yes
O(2) K(1) O(9) 4_454 3_666 138.2(4) yes
O(2) K(1) O(38) 4_454 ? 91.5(7) yes
O(2) K(1) O(43) 4_454 ? 73.4(4) yes
O(5) K(1) O(9) 3_566 3_666 100.3(3) yes
O(5) K(1) O(38) 3_566 ? 122.1(7) yes
O(5) K(1) O(43) 3_566 ? 141.9(4) yes
O(9) K(1) O(38) 3_666 ? 124.7(7) yes
O(9) K(1) O(43) 3_666 ? 96.7(4) yes
O(38) K(1) O(43) ? ? 72.0(7) yes
O(3) K(2) O(5) 1_554 3_566 140.3(4) yes
O(3) K(2) O(18) 1_554 4_554 114.4(3) yes
O(3) K(2) O(39) 1_554 ? 119.9(5) yes
O(3) K(2) O(41) 1_554 ? 86.4(5) yes
O(5) K(2) O(18) 3_666 4_554 92.0(3) yes
O(5) K(2) O(39) 3_666 ? 97.8(5) yes
O(5) K(2) O(41) 3_666 ? 78.4(5) yes
O(18) K(2) O(39) 4_554 ? 63.8(5) yes
O(18) K(2) O(41) 4_554 ? 65.0(4) yes
O(39) K(2) O(41) ? ? 128.5(6) yes
O(2) K(3) O(8) 4_555 ? 134.9(4) yes
O(2) K(3) O(30) 4_555 3_666 113.3(3) yes
O(2) K(3) O(42) 4_555 ? 65.4(4) yes
O(8) K(3) O(30) ? 3_666 97.7(3) yes
O(8) K(3) O(42) ? ? 70.0(4) yes
O(30) K(3) O(42) 3_666 ? 126.0(4) yes
O(1) K(4) O(7) 1_554 3_666 145.0(4) yes
O(1) K(4) O(8) 1_554 4_454 62.7(3) yes
O(1) K(4) O(38) 1_554 ? 73.9(7) yes
O(1) K(4) O(40) 1_554 4_454 136.4(4) yes
O(1) K(4) O(42) 1_554 4_454 87.8(4) yes
O(7) K(4) O(8) 3_666 4_454 140.4(4) yes
O(7) K(4) O(38) 3_666 ? 81.8(7) yes
O(7) K(4) O(40) 3_666 4_454 71.7(4) yes
O(7) K(4) O(42) 3_666 4_454 122.3(4) yes
O(8) K(4) O(38) 4_454 ? 85.4(7) yes
O(8) K(4) O(40) 4_454 4_454 73.8(4) yes
O(8) K(4) O(42) 4_454 4_454 69.1(4) yes
O(38) K(4) O(40) ? 4_454 99.8(7) yes
O(38) K(4) O(42) ? 4_454 153.6(7) yes
O(40) K(4) O(42) 4_454 4_454 80.2(4) yes
O(6) K(5) O(10) 4_555 ? 93.8(3) yes
O(6) K(5) O(20) 4_555 ? 135.8(3) yes
O(6) K(5) O(21) 4_555 ? 93.1(3) yes
O(6) K(5) O(37) 4_555 ? 82.3(4) yes
O(6) K(5) O(40) 4_555 ? 120.0(4) yes
O(6) K(5) O(43) 4_555 4_555 73.6(4) yes
O(10) K(5) O(20) ? ? 53.6(3) yes
O(10) K(5) O(21) ? ? 55.2(3) yes
O(10) K(5) O(37) ? ? 126.6(4) yes
O(10) K(5) O(40) ? ? 144.4(4) yes
O(10) K(5) O(43) ? 4_555 96.8(4) yes
O(20) K(5) O(21) ? ? 90.4(3) yes
O(20) K(5) O(37) ? ? 139.7(4) yes
O(20) K(5) O(40) ? ? 91.7(4) yes
O(20) K(5) O(43) ? 4_555 81.0(4) yes
O(21) K(5) O(37) ? ? 71.8(3) yes
O(21) K(5) O(40) ? ? 126.7(4) yes
O(21) K(5) O(43) ? 4_555 148.8(4) yes
O(37) K(5) O(40) ? ? 72.9(4) yes
O(37) K(5) O(43) ? 4_555 131.6(5) yes
O(40) K(5) O(43) ? 4_555 83.8(5) yes
W(1) O(1) K(4) ? 1_556 107.1(5) yes
W(2) O(2) K(1) ? 4_555 136.0(5) yes
W(2) O(2) K(3) ? 4_455 107.4(5) yes
K(1) O(2) K(3) 4_555 4_455 110.6(4) yes
W(3) O(3) K(2) ? 1_556 132.4(5) yes
W(5) O(5) K(1) ? 3_566 130.5(5) yes
W(5) O(5) K(2) ? 3_666 121.9(5) yes
K(1) O(5) K(2) 3_566 3_666 103.9(4) yes
W(6) O(6) K(5) ? 4_454 141.9(5) yes
W(7) O(7) K(4) ? 3_666 156.6(6) yes
W(8) O(8) K(3) ? ? 119.9(5) yes
W(8) O(8) K(4) ? 4_555 138.6(5) yes
K(3) O(8) K(4) ? 4_555 97.6(3) yes
W(9) O(9) K(1) ? 3_666 112.1(5) yes
W(2) O(10) W(3) ? ? 149.0(5) yes
W(2) O(10) K(5) ? ? 106.2(4) yes
W(3) O(10) K(5) ? ? 103.1(4) yes
W(1) O(11) W(2) ? ? 154.0(5) yes
W(1) O(12) W(3) ? ? 151.5(6) yes
W(8) O(13) W(9) ? ? 150.6(6) yes
W(4) O(14) W(6) ? ? 150.2(5) yes
W(5) O(15) W(7) ? ? 149.2(6) yes
W(1) O(16) W(4) ? ? 123.7(5) yes
W(1) O(17) W(5) ? ? 124.3(5) yes
W(2) O(18) W(6) ? ? 124.8(5) yes
W(2) O(18) K(2) ? 4_455 131.8(4) yes
W(6) O(18) K(2) ? 4_455 103.4(4) yes
W(3) O(19) W(7) ? ? 125.6(5) yes
W(2) O(20) W(8) ? ? 124.2(5) yes
W(2) O(20) K(5) ? ? 103.1(4) yes
W(8) O(20) K(5) ? ? 106.2(4) yes
W(3) O(21) W(9) ? ? 124.9(5) yes
W(3) O(21) K(5) ? ? 102.1(4) yes
W(9) O(21) K(5) ? ? 107.1(4) yes
W(4) O(22) W(5) ? ? 121.8(5) yes
W(6) O(23) W(8) ? ? 122.0(5) yes
W(7) O(24) W(9) ? ? 122.4(5) yes
W(4) O(25) W(5) ? ? 91.7(3) yes
W(4) O(25) As(1) ? ? 123.3(5) yes
W(5) O(25) As(1) ? ? 122.9(5) yes
W(6) O(26) W(8) ? ? 93.4(3) yes
W(6) O(26) As(1) ? ? 121.9(5) yes
W(8) O(26) As(1) ? ? 123.9(5) yes
W(7) O(27) W(9) ? ? 92.6(3) yes
W(7) O(27) As(1) ? ? 122.7(5) yes
W(9) O(27) As(1) ? ? 123.0(5) yes
As(1) O(28) Co(1) ? ? 119.2(4) yes
As(1) O(28) Co(1) ? 3_666 119.3(5) yes
As(1) O(28) Co(2) ? 3_666 120.2(5) yes
Co(1) O(28) Co(1) ? 3_666 101.1(4) yes
Co(1) O(28) Co(2) ? 3_666 95.9(4) yes
Co(1) O(28) Co(2) 3_666 3_666 96.1(3) yes
W(4) O(29) Co(2) ? 3_666 139.6(5) yes
W(5) O(30) Co(2) ? 3_666 141.7(6) yes
W(5) O(30) K(3) ? 3_666 108.1(5) yes
Co(2) O(30) K(3) 3_666 3_666 105.7(4) yes
W(6) O(31) Co(1) ? ? 140.0(5) yes
W(7) O(32) Co(1) ? 3_666 141.0(5) yes
W(8) O(33) Co(1) ? ? 134.9(5) yes
W(8) O(33) Co(2) ? ? 125.2(5) yes
Co(1) O(33) Co(2) ? ? 98.0(4) yes
W(9) O(34) Co(1) ? 3_666 133.5(5) yes
W(9) O(34) Co(2) ? ? 125.6(5) yes
Co(1) O(34) Co(2) 3_666 ? 99.4(4) yes
K(1) O(38) K(4) ? ? 149.0(10) yes
K(4) O(40) K(5) 4_555 ? 116.9(5) yes
K(3) O(42) K(4) ? 4_555 97.1(5) yes
K(1) O(43) K(5) ? 4_454 127.8(6) yes

loop_
_geom_bond_atom_site_label_1
_geom_bond_atom_site_label_2
_geom_bond_site_symmetry_1
_geom_bond_site_symmetry_2
_geom_bond_distance
_geom_bond_publ_flag
W(1) O(1) ? ? 1.700(10) yes
W(1) O(11) ? ? 1.951(9) yes
W(1) O(12) ? ? 1.925(10) yes
W(1) O(16) ? ? 1.881(9) yes
W(1) O(17) ? ? 1.873(9) yes
W(1) O(25) ? ? 2.460(10) yes
W(2) O(2) ? ? 1.710(10) yes
W(2) O(10) ? ? 1.927(9) yes
W(2) O(11) ? ? 1.896(10) yes
W(2) O(18) ? ? 1.893(10) yes
W(2) O(20) ? ? 1.889(10) yes
W(2) O(26) ? ? 2.450(10) yes
W(3) O(3) ? ? 1.720(10) yes
W(3) O(10) ? ? 1.953(9) yes
W(3) O(12) ? ? 1.934(10) yes
W(3) O(19) ? ? 1.896(9) yes
W(3) O(21) ? ? 1.899(9) yes
W(3) O(27) ? ? 2.460(10) yes
W(4) O(4) ? ? 1.720(10) yes
W(4) O(14) ? ? 1.935(10) yes
W(4) O(16) ? ? 2.019(9) yes
W(4) O(22) ? ? 1.930(9) yes
W(4) O(25) ? ? 2.335(9) yes
W(4) O(29) ? ? 1.779(9) yes
W(5) O(5) ? ? 1.710(10) yes
W(5) O(15) ? ? 1.932(10) yes
W(5) O(17) ? ? 2.029(9) yes
W(5) O(22) ? ? 1.935(10) yes
W(5) O(25) ? ? 2.371(9) yes
W(5) O(30) ? ? 1.780(10) yes
W(6) O(6) ? ? 1.708(10) yes
W(6) O(14) ? ? 1.905(10) yes
W(6) O(18) ? ? 2.001(10) yes
W(6) O(23) ? ? 1.984(9) yes
W(6) O(26) ? ? 2.364(9) yes
W(6) O(31) ? ? 1.781(9) yes
W(7) O(7) ? ? 1.700(10) yes
W(7) O(15) ? ? 1.910(10) yes
W(7) O(19) ? ? 1.996(10) yes
W(7) O(24) ? ? 1.998(9) yes
W(7) O(27) ? ? 2.368(9) yes
W(7) O(32) ? ? 1.776(10) yes
W(8) O(8) ? ? 1.720(10) yes
W(8) O(13) ? ? 1.934(10) yes
W(8) O(20) ? ? 2.000(9) yes
W(8) O(23) ? ? 1.927(9) yes
W(8) O(26) ? ? 2.336(9) yes
W(8) O(33) ? ? 1.816(9) yes
W(9) O(9) ? ? 1.730(10) yes
W(9) O(13) ? ? 1.924(9) yes
W(9) O(21) ? ? 1.990(9) yes
W(9) O(24) ? ? 1.893(9) yes
W(9) O(27) ? ? 2.346(9) yes
W(9) O(34) ? ? 1.827(9) yes
As(1) O(25) ? ? 1.681(9) yes
As(1) O(26) ? ? 1.694(9) yes
As(1) O(27) ? ? 1.688(9) yes
As(1) O(28) ? ? 1.679(9) yes
Co(1) O(28) ? ? 2.197(9) yes
Co(1) O(28) ? 3_666 2.185(9) yes
Co(1) O(31) ? ? 2.010(9) yes
Co(1) O(32) ? 3_666 2.016(10) yes
Co(1) O(33) ? ? 2.126(9) yes
Co(1) O(34) ? 3_666 2.108(9) yes
Co(2) O(28) ? 3_666 2.145(9) yes
Co(2) O(29) ? 3_666 2.072(9) yes
Co(2) O(30) ? 3_666 2.060(10) yes
Co(2) O(33) ? ? 2.140(9) yes
Co(2) O(34) ? ? 2.119(10) yes
Co(2) O(35) ? ? 2.050(10) yes
K(1) O(2) ? 4_454 2.730(10) yes
K(1) O(5) ? 3_566 2.870(10) yes
K(1) O(9) ? 3_666 2.800(10) yes
K(1) O(38) ? ? 2.74(3) yes
K(1) O(43) ? ? 2.87(2) yes
K(2) O(3) ? 1_554 2.850(10) yes
K(2) O(5) ? 3_666 2.860(10) yes
K(2) O(18) ? 4_554 2.910(10) yes
K(2) O(39) ? ? 2.92(2) yes
K(2) O(41) ? ? 2.67(2) yes
K(3) O(2) ? 4_555 2.840(10) yes
K(3) O(8) ? ? 2.780(10) yes
K(3) O(30) ? 3_666 2.810(10) yes
K(3) O(42) ? ? 2.91(2) yes
K(4) O(1) ? 1_554 2.870(10) yes
K(4) O(7) ? 3_666 2.740(10) yes
K(4) O(8) ? 4_454 2.930(10) yes
K(4) O(38) ? ? 2.69(3) yes
K(4) O(40) ? 4_454 2.740(10) yes
K(4) O(42) ? 4_454 2.83(2) yes
K(5) O(6) ? 4_555 2.770(10) yes
K(5) O(10) ? ? 2.802(10) yes
K(5) O(20) ? ? 2.920(10) yes
K(5) O(21) ? ? 2.871(10) yes
K(5) O(37) ? ? 2.880(10) yes
K(5) O(40) ? ? 2.740(10) yes
K(5) O(43) ? 4_555 2.80(2) yes
